data_2221144
loop_
_publ_author_name
'Schneck, Christof'
'H\"oss, Patrick'
'Schleid, Thomas'

_publ_section_title
;
 C-type Nd~2~Se~3~
;
_journal_coeditor_code MG2064
_journal_issue 3
_journal_name_full 'Acta Crystallographica Section E'
_journal_page_first i20
_journal_paper_doi 10.1107/S1600536809005455
_journal_volume 65
_journal_year 2009
_chemical_formula_iupac 'Nd2.667 Se4'
_chemical_formula_moiety 'Nd2.667 Se4'
_chemical_formula_sum 'Nd2.667 Se4'
_chemical_formula_weight 700.48
_chemical_name_common 'neodymium sesquiselenide'
_chemical_name_systematic
;
dineodymium(III) triselenide
;
_space_group_IT_number 220
_symmetry_cell_setting cubic
_symmetry_space_group_name_Hall 'I -4bd 2c 3'
_symmetry_space_group_name_H-M 'I -4 3 d'
_atom_sites_solution_primary direct
_atom_sites_solution_secondary difmap
_audit_creation_method SHELXL-97
_cell_angle_alpha 90.00
_cell_angle_beta 90.00
_cell_angle_gamma 90.00
_cell_formula_units_Z 4
_cell_length_a 8.8632(6)
_cell_length_b 8.8632(6)
_cell_length_c 8.8632(6)
_cell_measurement_reflns_used 5000
_cell_measurement_temperature 293(2)
_cell_measurement_theta_max 32.740
_cell_measurement_theta_min 1.018
_cell_volume 696.26(8)
_computing_cell_refinement 'DIF4 (Stoe & Cie, 1992)'
_computing_data_collection 'DIF4 (Stoe & Cie, 1992)'
_computing_data_reduction 'REDU4 (Stoe & Cie, 1992)'
_computing_molecular_graphics 'DIAMOND (Brandenburg, 2006)'
_computing_publication_material 'SHELXL97 (Sheldrick, 2008)'
_computing_structure_refinement 'SHELXL97 (Sheldrick, 2008)'
_computing_structure_solution 'SHELXS97 (Sheldrick, 2008)'
_diffrn_ambient_temperature 293(2)
_diffrn_measured_fraction_theta_full 0.992
_diffrn_measured_fraction_theta_max 0.992
_diffrn_measurement_device_type 'Stoe IPDS-I'
_diffrn_measurement_method 'imaging plate detector system'
_diffrn_radiation_monochromator graphite
_diffrn_radiation_source 'fine-focus sealed tube'
_diffrn_radiation_type MoK\a
_diffrn_radiation_wavelength 0.71069
_diffrn_reflns_av_R_equivalents 0.0649
_diffrn_reflns_av_sigmaI/netI 0.0263
_diffrn_reflns_limit_h_max 13
_diffrn_reflns_limit_h_min -13
_diffrn_reflns_limit_k_max 13
_diffrn_reflns_limit_k_min -13
_diffrn_reflns_limit_l_max 13
_diffrn_reflns_limit_l_min -13
_diffrn_reflns_number 8964
_diffrn_reflns_theta_full 32.74
_diffrn_reflns_theta_max 32.74
_diffrn_reflns_theta_min 5.64
_exptl_absorpt_coefficient_mu 40.391
_exptl_absorpt_correction_T_max 0.4007
_exptl_absorpt_correction_T_min 0.3047
_exptl_absorpt_correction_type numerical
_exptl_absorpt_process_details '(X-SHAPE; Stoe & Cie, 1999)'
_exptl_crystal_colour red
_exptl_crystal_density_diffrn 6.682
_exptl_crystal_density_method 'not measured'
_exptl_crystal_description block
_exptl_crystal_F_000 1184
_exptl_crystal_size_max 0.0294
_exptl_crystal_size_mid 0.0260
_exptl_crystal_size_min 0.0246
_refine_diff_density_max 1.007
_refine_diff_density_min -2.110
_refine_ls_abs_structure_details 'Flack (1983), 92 Friedel pairs'
_refine_ls_abs_structure_Flack 0.31(6)
_refine_ls_extinction_coef 0.0086(7)
_refine_ls_extinction_expression Fc^*^=kFc[1+0.001xFc^2^\l^3^/sin(2\q)]^-1/4^
_refine_ls_extinction_method 'SHELXL97 (Sheldrick, 2008)'
_refine_ls_goodness_of_fit_ref 1.219
_refine_ls_matrix_type full
_refine_ls_number_parameters 7
_refine_ls_number_reflns 220
_refine_ls_number_restraints 0
_refine_ls_restrained_S_all 1.219
_refine_ls_R_factor_all 0.0277
_refine_ls_R_factor_gt 0.0257
_refine_ls_shift/su_max 0.007
_refine_ls_shift/su_mean 0.003
_refine_ls_structure_factor_coef Fsqd
_refine_ls_weighting_details 'calc w=1/[\s^2^(Fo^2^)+(0.0359P)^2^] where P=(Fo^2^+2Fc^2^)/3'
_refine_ls_weighting_scheme calc
_refine_ls_wR_factor_gt 0.0594
_refine_ls_wR_factor_ref 0.0600
_reflns_number_gt 214
_reflns_number_total 220
_reflns_threshold_expression I>2\s(I)
_cod_data_source_file mg2064.cif
_cod_data_source_block I
_cod_database_code 2221144
_cod_database_fobs_code 2221144

loop_
_symmetry_equiv_pos_as_xyz
'x, y, z'
'x+1/2, -y+1/2, -z'
'-x, -y+1/2, z'
'-x+1/2, y, -z'
'y+1/4, -x+3/4, -z+1/4'
'-y+3/4, -x+1/4, z+1/4'
'-y+3/4, x+3/4, -z+1/4'
'y+1/4, x+1/4, z+1/4'
'y, z, x'
'-y, -z+1/2, x'
'y+1/2, -z+1/2, -x'
'-y+1/2, z, -x'
'z+1/4, -y+3/4, -x+1/4'
'z+3/4, y+3/4, x+3/4'
'-z+3/4, y+3/4, -x+1/4'
'-z+1/4, -y+3/4, x+3/4'
'z, x, y'
'-z+1/2, x, -y'
'-z+1/2, -x, y+1/2'
'z, -x, -y+1/2'
'x+1/4, z+1/4, y+1/4'
'x+3/4, -z+1/4, -y+3/4'
'-x+1/4, z+1/4, -y+3/4'
'-x+3/4, -z+1/4, y+1/4'
'x+1/2, y+1/2, z+1/2'
'x+1, -y+1, -z+1/2'
'-x+1/2, -y+1, z+1/2'
'-x+1, y+1/2, -z+1/2'
'y+3/4, -x+5/4, -z+3/4'
'-y+5/4, -x+3/4, z+3/4'
'-y+5/4, x+5/4, -z+3/4'
'y+3/4, x+3/4, z+3/4'
'y+1/2, z+1/2, x+1/2'
'-y+1/2, -z+1, x+1/2'
'y+1, -z+1, -x+1/2'
'-y+1, z+1/2, -x+1/2'
'z+3/4, -y+5/4, -x+3/4'
'z+5/4, y+5/4, x+5/4'
'-z+5/4, y+5/4, -x+3/4'
'-z+3/4, -y+5/4, x+5/4'
'z+1/2, x+1/2, y+1/2'
'-z+1, x+1/2, -y+1/2'
'-z+1, -x+1/2, y+1'
'z+1/2, -x+1/2, -y+1'
'x+3/4, z+3/4, y+3/4'
'x+5/4, -z+3/4, -y+5/4'
'-x+3/4, z+3/4, -y+5/4'
'-x+5/4, -z+3/4, y+3/4'

loop_
_atom_site_type_symbol
_atom_site_label
_atom_site_fract_x
_atom_site_fract_y
_atom_site_fract_z
_atom_site_U_iso_or_equiv
_atom_site_adp_type
_atom_site_calc_flag
_atom_site_refinement_flags
_atom_site_occupancy
_atom_site_disorder_assembly
_atom_site_disorder_group
Nd Nd 0.3750 0.0000 0.2500 0.0053(2) Uani d SP 0.89 . .
Se Se 0.07261(5) 0.07261(5) 0.07261(5) 0.0028(3) Uani d S 1 . .

loop_
_atom_site_aniso_label
_atom_site_aniso_U_11
_atom_site_aniso_U_22
_atom_site_aniso_U_33
_atom_site_aniso_U_12
_atom_site_aniso_U_13
_atom_site_aniso_U_23
Nd 0.0066(3) 0.0046(3) 0.0046(3) 0.000 0.000 0.000
Se 0.0028(3) 0.0028(3) 0.0028(3) 0.00063(16) 0.00063(16) 0.00063(16)

loop_
_atom_type_symbol
_atom_type_description
_atom_type_scat_dispersion_real
_atom_type_scat_dispersion_imag
_atom_type_scat_source
Nd Nd -0.1943 3.0179 'International Tables Vol C Tables 4.2.6.8 and 6.1.1.4'
Se Se -0.0929 2.2259 'International Tables Vol C Tables 4.2.6.8 and 6.1.1.4'

loop_
_geom_angle_atom_site_label_1
_geom_angle_atom_site_label_2
_geom_angle_atom_site_label_3
_geom_angle_site_symmetry_1
_geom_angle_site_symmetry_3
_geom_angle
_geom_angle_publ_flag
Se Nd Se 27_545 8 91.403(3) ?
Se Nd Se 27_545 5_545 91.403(3) ?
Se Nd Se 8 5_545 162.00(2) ?
Se Nd Se 27_545 4 162.00(2) ?
Se Nd Se 8 4 91.403(3) ?
Se Nd Se 5_545 4 91.403(3) ?
Se Nd Se 27_545 6 77.284(2) ?
Se Nd Se 8 6 67.092(10) ?
Se Nd Se 5_545 6 130.811(11) ?
Se Nd Se 4 6 87.468(16) ?
Se Nd Se 27_545 7_545 87.468(16) ?
Se Nd Se 8 7_545 130.811(11) ?
Se Nd Se 5_545 7_545 67.092(10) ?
Se Nd Se 4 7_545 77.283(2) ?
Se Nd Se 6 7_545 64.7390(10) ?
Se Nd Se 27_545 26_445 67.092(10) ?
Se Nd Se 8 26_445 87.468(16) ?
Se Nd Se 5_545 26_445 77.283(2) ?
Se Nd Se 4 26_445 130.810(11) ?
Se Nd Se 6 26_445 135.5100(10) ?
Se Nd Se 7_545 26_445 135.5100(10) ?
Se Nd Se 27_545 . 130.811(11) ?
Se Nd Se 8 . 77.283(2) ?
Se Nd Se 5_545 . 87.467(16) ?
Se Nd Se 4 . 67.092(10) ?
Se Nd Se 6 . 135.5100(10) ?
Se Nd Se 7_545 . 135.5100(10) ?
Se Nd Se 26_445 . 64.7380(10) ?
Nd Se Nd 35_445 27_544 88.609(17) ?
Nd Se Nd 35_445 7_445 88.609(17) ?
Nd Se Nd 27_544 7_445 88.609(17) ?
Nd Se Nd 35_445 9 107.535(2) ?
Nd Se Nd 27_544 9 162.372(6) ?
Nd Se Nd 7_445 9 84.849(2) ?
Nd Se Nd 35_445 5 162.372(6) ?
Nd Se Nd 27_544 5 84.849(2) ?
Nd Se Nd 7_445 5 107.534(2) ?
Nd Se Nd 9 5 81.565(16) ?
Nd Se Nd 35_445 . 84.849(2) ?
Nd Se Nd 27_544 . 107.535(2) ?
Nd Se Nd 7_445 . 162.372(6) ?
Nd Se Nd 9 . 81.565(16) ?
Nd Se Nd 5 . 81.565(16) ?

loop_
_geom_bond_atom_site_label_1
_geom_bond_atom_site_label_2
_geom_bond_site_symmetry_2
_geom_bond_distance
_geom_bond_publ_flag
Nd Se 27_545 2.9675(5) y
Nd Se 8 2.9675(5) y
Nd Se 5_545 2.9675(5) y
Nd Se 4 2.9675(5) y
Nd Se 6 3.1732(6) y
Nd Se 7_545 3.1732(6) y
Nd Se 26_445 3.1732(6) y
Nd Se . 3.1732(6) y
Se Nd 35_445 2.9675(5) ?
Se Nd 27_544 2.9675(5) ?
Se Nd 7_445 2.9675(5) ?
Se Nd 9 3.1732(6) ?
Se Nd 5 3.1732(6) ?
